data_2208128
loop_
_publ_author_name
'Li, Li-Yan'
'Gan, Quan'
'Meng, Xiang-Gao'
'Yu, Guang-Ao'
'Liu, Sheng-Hua'

_publ_section_title (\h^5^-Cyclopentadienyl)[\h^4^-(<i>exo</i>-5-phenylethynyl)-1,3-cyclopentadienyl]cobalt(II)
_journal_coeditor_code NC6051
_journal_issue 2
_journal_name_full 'Acta Crystallographica Section E'
_journal_page_first m262
_journal_page_last m263
_journal_paper_doi 10.1107/S160053680600047X
_journal_volume 62
_journal_year 2006
_chemical_formula_iupac '[Co (C5 H5) (C13 H10)]'
_chemical_formula_moiety 'C18 H15 Co'
_chemical_formula_sum 'C18 H15 Co'
_chemical_formula_weight 290.23
_chemical_name_systematic
;
(\h^5^-Cyclopentadienyl)[\h^4^-(exo-5-phenylethynyl)-1,3-
cyclopentadienyl]cobalt(II)
;
_space_group_IT_number 14
_symmetry_cell_setting monoclinic
_symmetry_space_group_name_Hall '-P 2ybc'
_symmetry_space_group_name_H-M 'P 1 21/c 1'
_atom_sites_solution_hydrogens geom
_atom_sites_solution_primary direct
_atom_sites_solution_secondary difmap
_audit_creation_method SHELXL-97
_cell_angle_alpha 90.00
_cell_angle_beta 92.134(2)
_cell_angle_gamma 90.00
_cell_formula_units_Z 4
_cell_length_a 6.0403(7)
_cell_length_b 17.926(2)
_cell_length_c 12.9002(14)
_cell_measurement_reflns_used 879
_cell_measurement_temperature 292(2)
_cell_measurement_theta_max 16.90
_cell_measurement_theta_min 2.27
_cell_volume 1395.8(3)
_computing_cell_refinement SMART
_computing_data_collection 'SMART (Bruker, 2001)'
_computing_data_reduction 'SAINT (Bruker, 2001)'
_computing_molecular_graphics 'SHELXTL (Bruker, 2001)'
_computing_publication_material SHELXTL
_computing_structure_refinement 'SHELXL97 (Sheldrick, 1997)'
_computing_structure_solution 'SHELXS97 (Sheldrick, 1997)'
_diffrn_ambient_temperature 292(2)
_diffrn_measured_fraction_theta_full 0.993
_diffrn_measured_fraction_theta_max 0.993
_diffrn_measurement_device_type 'Bruker SMART APEX CCD area-detector'
_diffrn_measurement_method '\f and \w'
_diffrn_radiation_monochromator graphite
_diffrn_radiation_source 'fine-focus sealed tube'
_diffrn_radiation_type 'Mo K\a'
_diffrn_radiation_wavelength 0.71073
_diffrn_reflns_av_R_equivalents 0.0561
_diffrn_reflns_av_sigmaI/netI 0.0700
_diffrn_reflns_limit_h_max 7
_diffrn_reflns_limit_h_min -7
_diffrn_reflns_limit_k_max 18
_diffrn_reflns_limit_k_min -21
_diffrn_reflns_limit_l_max 15
_diffrn_reflns_limit_l_min -13
_diffrn_reflns_number 6946
_diffrn_reflns_theta_full 25.00
_diffrn_reflns_theta_max 25.00
_diffrn_reflns_theta_min 1.95
_diffrn_standards_decay_% 0
_diffrn_standards_interval_time 0
_diffrn_standards_number 0
_exptl_absorpt_coefficient_mu 1.211
_exptl_absorpt_correction_type none
_exptl_crystal_colour red
_exptl_crystal_density_diffrn 1.381
_exptl_crystal_density_method 'not measured'
_exptl_crystal_description plate
_exptl_crystal_F_000 600
_exptl_crystal_size_max 0.40
_exptl_crystal_size_mid 0.10
_exptl_crystal_size_min 0.06
_refine_diff_density_max 0.451
_refine_diff_density_min -0.375
_refine_ls_extinction_method none
_refine_ls_goodness_of_fit_ref 1.043
_refine_ls_hydrogen_treatment constr
_refine_ls_matrix_type full
_refine_ls_number_parameters 209
_refine_ls_number_reflns 2443
_refine_ls_number_restraints 25
_refine_ls_restrained_S_all 1.050
_refine_ls_R_factor_all 0.1095
_refine_ls_R_factor_gt 0.0621
_refine_ls_shift/su_max 0.000
_refine_ls_shift/su_mean 0.000
_refine_ls_structure_factor_coef Fsqd
_refine_ls_weighting_details 'calc w=1/[\s^2^(Fo^2^)+(0.0697P)^2^+0.4218P] where P=(Fo^2^+2Fc^2^)/3'
_refine_ls_weighting_scheme calc
_refine_ls_wR_factor_gt 0.1408
_refine_ls_wR_factor_ref 0.1657
_reflns_number_gt 1450
_reflns_number_total 2443
_reflns_threshold_expression I>2\s(I)
_cod_data_source_file nc6051.cif
_cod_data_source_block I
_cod_depositor_comments
;
The following automatic conversions were performed:
'_symmetry_cell_setting' value 'Monoclinic' changed to 'monoclinic'
according to '/home/saulius/struct/CIF-dictionaries/cif_core.dic'
dictionary named 'cif_core.dic' version 2.4.1 from 2010-06-29.

Automatic conversion script
Id: cif_fix_enum 1527 2010-12-29 10:47:43Z saulius 

The following automatic conversions were performed:

'_symmetry_cell_setting' value 'Monoclinic' changed to 'monoclinic'
according to /home/saulius/struct/CIF-dictionaries/cif_core.dic
dictionary named 'cif_core.dic' version 2.4.1 from 2010-06-29.

Automatic conversion script
Id: cif_fix_values 1715 2011-07-08 13:25:40Z adriana 
;
_cod_original_cell_volume 1395.9(3)
_cod_original_sg_symbol_H-M 'P 21/c'
_cod_database_code 2208128

loop_
_symmetry_equiv_pos_as_xyz
'x, y, z'
'-x, y+1/2, -z+1/2'
'-x, -y, -z'
'x, -y-1/2, z-1/2'

loop_
_atom_site_label
_atom_site_fract_x
_atom_site_fract_y
_atom_site_fract_z
_atom_site_U_iso_or_equiv
_atom_site_adp_type
_atom_site_calc_flag
_atom_site_refinement_flags
_atom_site_occupancy
_atom_site_disorder_assembly
_atom_site_disorder_group
_atom_site_type_symbol
C1 0.0189(18) 0.4092(10) 0.6140(10) 0.067(5) Uani d PD 0.58(2) A 1 C
H1A -0.1153 0.4292 0.5898 0.081 Uiso calc PR 0.58(2) A 1 H
C2 0.054(4) 0.3345(10) 0.6351(15) 0.082(8) Uani d PD 0.58(2) A 1 C
H2A -0.0479 0.2956 0.6340 0.099 Uiso calc PR 0.58(2) A 1 H
C3 0.281(4) 0.3325(9) 0.6584(11) 0.088(5) Uani d PD 0.58(2) A 1 C
H3A 0.3569 0.2880 0.6706 0.106 Uiso calc PR 0.58(2) A 1 H
C4 0.3873(16) 0.4020(12) 0.6622(9) 0.061(4) Uani d PDU 0.58(2) A 1 C
H4A 0.5349 0.4127 0.6791 0.073 Uiso calc PR 0.58(2) A 1 H
C5 0.215(3) 0.4514(5) 0.6341(8) 0.051(3) Uani d PD 0.58(2) A 1 C
H5A 0.2268 0.5030 0.6294 0.062 Uiso calc PR 0.58(2) A 1 H
C6 0.1283(16) 0.3439(8) 0.9032(9) 0.086(5) Uani d PD 0.64(2) A 1 C
H6A 0.2062 0.2995 0.8964 0.104 Uiso calc PR 0.64(2) A 1 H
C7 0.2293(16) 0.4147(10) 0.9108(7) 0.075(5) Uani d PD 0.64(2) A 1 C
H7A 0.3755 0.4246 0.9314 0.090 Uiso calc PR 0.64(2) A 1 H
C8 0.0697(19) 0.4666(7) 0.8817(8) 0.070(4) Uani d PD 0.64(2) A 1 C
H8A 0.0827 0.5183 0.8789 0.084 Uiso calc PR 0.64(2) A 1 H
C9 -0.1114(10) 0.4237(3) 0.8584(4) 0.0693(17) Uani d D 1 . . C
H9 -0.2253 0.4406 0.8139 0.083 Uiso calc R 1 A 1 H
C10 -0.1187(10) 0.3484(3) 0.9074(4) 0.0673(16) Uani d D 1 A . C
H10 -0.192(9) 0.312(3) 0.862(4) 0.081 Uiso calc . 1 B 1 H
C11 -0.2092(10) 0.3475(3) 1.0140(4) 0.0684(16) Uani d . 1 . . C
C12 -0.2879(9) 0.3502(3) 1.0961(4) 0.0585(14) Uani d . 1 A . C
C13 -0.3962(10) 0.3567(3) 1.1928(4) 0.0529(13) Uani d . 1 . . C
C14 -0.6017(11) 0.3888(3) 1.1964(5) 0.0714(17) Uani d . 1 A . C
H14 -0.6705 0.4061 1.1354 0.086 Uiso calc R 1 . . H
C15 -0.7081(12) 0.3959(3) 1.2879(5) 0.0819(19) Uani d . 1 . . C
H15 -0.8461 0.4188 1.2887 0.098 Uiso calc R 1 A . H
C16 -0.6120(13) 0.3696(3) 1.3775(5) 0.0783(19) Uani d . 1 A . C
H16 -0.6845 0.3740 1.4395 0.094 Uiso calc R 1 . . H
C17 -0.4084(13) 0.3365(4) 1.3760(4) 0.084(2) Uani d . 1 . . C
H17 -0.3440 0.3176 1.4371 0.100 Uiso calc R 1 A . H
C18 -0.2964(10) 0.3308(3) 1.2841(4) 0.0670(16) Uani d . 1 A . C
H18 -0.1557 0.3098 1.2840 0.080 Uiso calc R 1 . . H
C1' 0.092(5) 0.4287(14) 0.625(2) 0.067(7) Uiso d PD 0.42(2) A 2 C
H1B -0.0060 0.4684 0.6165 0.080 Uiso calc PR 0.42(2) A 2 H
C2' 0.047(5) 0.3527(15) 0.621(3) 0.082(11) Uiso d PD 0.42(2) A 2 C
H2B -0.0851 0.3337 0.5926 0.099 Uiso calc PR 0.42(2) A 2 H
C3' 0.217(4) 0.3068(13) 0.661(2) 0.089(8) Uiso d PD 0.42(2) A 2 C
H3B 0.2127 0.2562 0.6770 0.107 Uiso calc PR 0.42(2) A 2 H
C4' 0.393(3) 0.3569(14) 0.6718(17) 0.061(6) Uiso d PD 0.42(2) A 2 C
H4B 0.5374 0.3440 0.6923 0.074 Uiso calc PR 0.42(2) A 2 H
C5' 0.321(5) 0.4303(12) 0.6468(16) 0.052(5) Uiso d PD 0.42(2) A 2 C
H5B 0.4108 0.4724 0.6450 0.062 Uiso calc PR 0.42(2) A 2 H
C6' 0.098(2) 0.3106(11) 0.891(2) 0.087(9) Uiso d PD 0.36(2) A 2 C
H6B 0.1276 0.2621 0.8707 0.104 Uiso calc PR 0.36(2) A 2 H
C7' 0.243(4) 0.3690(15) 0.916(2) 0.075(8) Uiso d PD 0.36(2) A 2 C
H7B 0.3875 0.3667 0.9429 0.090 Uiso calc PR 0.36(2) A 2 H
C8' 0.113(2) 0.4328(17) 0.890(2) 0.071(8) Uiso d PD 0.36(2) A 2 C
H8B 0.1757 0.4802 0.8938 0.085 Uiso calc PR 0.36(2) A 2 H
Co1 0.13462(13) 0.39111(4) 0.76675(5) 0.0605(3) Uani d . 1 A . Co

loop_
_atom_site_aniso_label
_atom_site_aniso_U_11
_atom_site_aniso_U_22
_atom_site_aniso_U_33
_atom_site_aniso_U_12
_atom_site_aniso_U_13
_atom_site_aniso_U_23
C1 0.039(7) 0.122(15) 0.040(6) 0.003(7) -0.007(5) -0.004(7)
C2 0.14(2) 0.070(11) 0.040(8) -0.045(12) 0.018(8) -0.001(7)
C3 0.139(17) 0.070(13) 0.057(9) 0.031(13) 0.036(12) 0.010(8)
C4 0.048(6) 0.077(10) 0.059(6) 0.006(6) 0.012(5) 0.000(6)
C5 0.049(9) 0.056(7) 0.049(6) 0.013(7) 0.015(6) 0.005(5)
C6 0.125(13) 0.086(11) 0.050(6) 0.078(9) 0.016(7) -0.004(7)
C7 0.045(7) 0.141(16) 0.039(5) 0.018(7) -0.013(4) -0.005(7)
C8 0.124(10) 0.039(7) 0.050(6) -0.026(6) 0.032(6) -0.020(5)
C9 0.080(5) 0.084(4) 0.045(3) 0.021(4) 0.015(3) 0.004(3)
C10 0.067(5) 0.067(4) 0.067(4) 0.000(3) 0.000(3) 0.000(3)
C11 0.087(5) 0.058(4) 0.062(4) 0.000(3) 0.024(3) 0.000(3)
C12 0.064(4) 0.060(4) 0.053(3) 0.002(3) 0.015(3) 0.004(3)
C13 0.065(4) 0.049(3) 0.046(3) -0.005(3) 0.013(3) 0.004(2)
C14 0.074(5) 0.082(4) 0.058(3) 0.016(4) 0.009(3) 0.003(3)
C15 0.080(5) 0.092(5) 0.076(4) 0.018(4) 0.020(4) 0.003(4)
C16 0.100(6) 0.071(4) 0.066(4) 0.001(4) 0.033(4) -0.003(3)
C17 0.115(6) 0.092(5) 0.043(3) 0.004(4) 0.006(3) 0.015(3)
C18 0.063(4) 0.077(4) 0.061(4) 0.008(3) 0.003(3) 0.011(3)
Co1 0.0586(6) 0.0835(6) 0.0400(4) -0.0033(4) 0.0097(3) -0.0077(4)

loop_
_atom_type_symbol
_atom_type_description
_atom_type_scat_dispersion_real
_atom_type_scat_dispersion_imag
_atom_type_scat_source
C C 0.0033 0.0016 'International Tables Vol C Tables 4.2.6.8 and 6.1.1.4'
H H 0.0000 0.0000 'International Tables Vol C Tables 4.2.6.8 and 6.1.1.4'
Co Co 0.3494 0.9721 'International Tables Vol C Tables 4.2.6.8 and 6.1.1.4'

loop_
_geom_angle_atom_site_label_1
_geom_angle_atom_site_label_2
_geom_angle_atom_site_label_3
_geom_angle
_geom_angle_publ_flag
C2 C1 C5 111.1(11) ?
C2 C1 Co1 67.7(8) ?
C5 C1 Co1 70.3(5) ?
C2 C1 H1A 124.4 ?
C5 C1 H1A 124.4 ?
Co1 C1 H1A 129.2 ?
C1 C2 C3 102.1(14) ?
C1 C2 Co1 73.1(8) ?
C3 C2 Co1 68.1(9) ?
C1 C2 H2A 128.9 ?
C3 C2 H2A 128.9 ?
Co1 C2 H2A 121.9 ?
C2 C3 C4 115.5(13) ?
C2 C3 Co1 71.2(10) ?
C4 C3 Co1 73.7(7) ?
C2 C3 H3A 122.3 ?
C4 C3 H3A 122.3 ?
Co1 C3 H3A 124.4 ?
C3 C4 C5 102.5(10) ?
C3 C4 Co1 66.0(7) ?
C5 C4 Co1 70.8(5) ?
C3 C4 H4A 128.7 ?
C5 C4 H4A 128.7 ?
Co1 C4 H4A 125.9 ?
C4 C5 C1 108.4(8) ?
C4 C5 Co1 69.9(5) ?
C1 C5 Co1 70.0(6) ?
C4 C5 H5A 125.8 ?
C1 C5 H5A 125.8 ?
Co1 C5 H5A 125.9 ?
C7 C6 C10 112.2(8) yes
C7 C6 Co1 69.5(6) ?
C10 C6 Co1 93.6(6) ?
C7 C6 H6A 123.9 ?
C10 C6 H6A 123.9 ?
Co1 C6 H6A 105.0 ?
C8 C7 C6 107.0(8) ?
C8 C7 Co1 73.4(5) ?
C6 C7 Co1 68.4(6) ?
C8 C7 H7A 126.5 ?
C6 C7 H7A 126.5 ?
Co1 C7 H7A 123.4 ?
C9 C8 C7 103.1(8) ?
C9 C8 Co1 69.0(4) ?
C7 C8 Co1 66.6(5) ?
C9 C8 H8A 128.5 ?
C7 C8 H8A 128.5 ?
Co1 C8 H8A 127.4 ?
C8 C9 C10 116.9(8) yes
C8' C9 C10 91.4(13) ?
C8 C9 Co1 72.0(5) ?
C8' C9 Co1 58.9(11) ?
C10 C9 Co1 91.1(4) ?
C8 C9 H9 121.5 ?
C8' C9 H9 145.3 ?
C10 C9 H9 121.5 ?
Co1 C9 H9 106.1 ?
C9 C10 C6' 108.1(10) ?
C9 C10 C6 89.3(6) yes
C9 C10 C11 114.6(5) ?
C6' C10 C11 118.3(12) ?
C6 C10 C11 115.5(6) ?
C9 C10 H10 112(3) ?
C6' C10 H10 90(3) ?
C6 C10 H10 112(3) ?
C11 C10 H10 112(3) yes
C12 C11 C10 176.1(7) ?
C11 C12 C13 176.0(6) ?
C14 C13 C18 118.6(5) ?
C14 C13 C12 120.4(5) ?
C18 C13 C12 121.0(5) ?
C13 C14 C15 121.5(6) ?
C13 C14 H14 119.3 ?
C15 C14 H14 119.3 ?
C16 C15 C14 120.1(6) ?
C16 C15 H15 120.0 ?
C14 C15 H15 120.0 ?
C15 C16 C17 119.7(6) ?
C15 C16 H16 120.1 ?
C17 C16 H16 120.1 ?
C16 C17 C18 120.7(6) ?
C16 C17 H17 119.7 ?
C18 C17 H17 119.7 ?
C13 C18 C17 119.4(6) ?
C13 C18 H18 120.3 ?
C17 C18 H18 120.3 ?
C2' C1' C5' 102.5(19) ?
C2' C1' Co1 73.8(19) ?
C5' C1' Co1 74.2(14) ?
C2' C1' H1B 128.8 ?
C5' C1' H1B 128.8 ?
Co1 C1' H1B 116.1 ?
C1' C2' C3' 115(2) ?
C1' C2' Co1 65.7(18) ?
C3' C2' Co1 72.3(19) ?
C1' C2' H2B 122.5 ?
C3' C2' H2B 122.5 ?
Co1 C2' H2B 131.8 ?
C4' C3' C2' 102(2) ?
C4' C3' Co1 70.9(15) ?
C2' C3' Co1 68.5(19) ?
C4' C3' H3B 129.2 ?
C2' C3' H3B 129.2 ?
Co1 C3' H3B 123.4 ?
C3' C4' C5' 110.3(18) ?
C3' C4' Co1 70.4(16) ?
C5' C4' Co1 68.6(12) ?
C3' C4' H4B 124.8 ?
C5' C4' H4B 124.8 ?
Co1 C4' H4B 127.8 ?
C1' C5' C4' 108.6(16) ?
C1' C5' Co1 65.2(14) ?
C4' C5' Co1 71.7(12) ?
C1' C5' H5B 125.7 ?
C4' C5' H5B 125.7 ?
Co1 C5' H5B 128.9 ?
C7' C6' C10 100.0(14) ?
C7' C6' Co1 65.9(15) ?
C10 C6' Co1 85.2(10) ?
C7' C6' H6B 130.0 ?
C10 C6' H6B 130.0 ?
Co1 C6' H6B 112.5 ?
C6' C7' C8' 102.5(19) ?
C6' C7' Co1 75.8(16) ?
C8' C7' Co1 57.9(15) ?
C6' C7' H7B 128.8 ?
C8' C7' H7B 128.8 ?
Co1 C7' H7B 128.4 ?
C9 C8' C7' 119(2) ?
C9 C8' Co1 78.0(10) ?
C7' C8' Co1 79.2(18) ?
C9 C8' H8B 120.3 ?
C7' C8' H8B 120.3 ?
Co1 C8' H8B 113.0 ?
C8' Co1 C1' 133.1(12) ?
C8' Co1 C6 50.8(9) ?
C1' Co1 C6 169.8(10) ?
C8' Co1 C7 24.3(5) ?
C1' Co1 C7 146.2(9) ?
C6 Co1 C7 42.1(3) ?
C8' Co1 C3 155.3(8) ?
C1' Co1 C3 64.6(8) ?
C6 Co1 C3 115.4(5) ?
C7 Co1 C3 131.1(7) ?
C8' Co1 C9 43.1(4) ?
C1' Co1 C9 111.8(8) ?
C6 Co1 C9 63.8(3) ?
C7 Co1 C9 65.2(3) ?
C3 Co1 C9 157.4(7) ?
C8' Co1 C2 160.9(8) ?
C1' Co1 C2 50.9(8) ?
C6 Co1 C2 121.8(7) ?
C7 Co1 C2 162.3(8) ?
C3 Co1 C2 40.7(3) ?
C9 Co1 C2 118.5(7) ?
C8' Co1 C7' 42.9(5) ?
C1' Co1 C7' 166.3(11) ?
C6 Co1 C7' 23.9(6) ?
C7 Co1 C7' 23.6(6) ?
C3 Co1 C7' 115.2(9) ?
C9 Co1 C7' 73.8(8) ?
C2 Co1 C7' 138.6(9) ?
C8' Co1 C8 18.1(8) ?
C1' Co1 C8 115.1(8) ?
C6 Co1 C8 68.0(4) ?
C7 Co1 C8 40.1(3) ?
C3 Co1 C8 163.6(7) ?
C9 Co1 C8 39.0(2) ?
C2 Co1 C8 152.8(7) ?
C7' Co1 C8 60.8(6) ?
C8' Co1 C2' 160.4(11) ?
C1' Co1 C2' 40.4(5) ?
C6 Co1 C2' 131.9(9) ?
C7 Co1 C2' 172.7(9) ?
C3 Co1 C2' 44.1(13) ?
C9 Co1 C2' 117.7(10) ?
C2 Co1 C2' 10.5(8) ?
C7' Co1 C2' 149.1(11) ?
C8 Co1 C2' 146.3(10) ?
C8' Co1 C5' 126.1(10) ?
C1' Co1 C5' 40.7(4) ?
C6 Co1 C5' 148.1(9) ?
C7 Co1 C5' 119.0(7) ?
C3 Co1 C5' 52.0(6) ?
C9 Co1 C5' 140.5(8) ?
C2 Co1 C5' 70.3(7) ?
C7' Co1 C5' 127.2(10) ?
C8 Co1 C5' 116.1(6) ?
C2' Co1 C5' 63.7(10) ?
C8' Co1 C4 128.6(7) ?
C1' Co1 C4 55.8(7) ?
C6 Co1 C4 131.5(5) ?
C7 Co1 C4 113.4(4) ?
C3 Co1 C4 40.2(3) ?
C9 Co1 C4 157.6(6) ?
C2 Co1 C4 70.3(6) ?
C7' Co1 C4 114.3(8) ?
C8 Co1 C4 124.7(5) ?
C2' Co1 C4 66.8(11) ?
C5' Co1 C4 18.6(5) ?

loop_
_geom_bond_atom_site_label_1
_geom_bond_atom_site_label_2
_geom_bond_distance
_geom_bond_publ_flag
C1 C2 1.380(10) ?
C1 C5 1.420(10) ?
C1 Co1 2.091(12) ?
C1 H1A 0.9300 ?
C2 C3 1.394(10) ?
C2 Co1 2.023(17) ?
C2 H2A 0.9300 ?
C3 C4 1.401(9) ?
C3 Co1 1.983(13) ?
C3 H3A 0.9300 ?
C4 C5 1.405(9) ?
C4 Co1 2.083(11) ?
C4 H4A 0.9300 ?
C5 Co1 2.096(9) ?
C5 H5A 0.9300 ?
C6 C7 1.410(9) ?
C6 C10 1.497(9) ?
C6 Co1 1.955(11) ?
C6 H6A 0.9300 ?
C7 C8 1.382(9) ?
C7 Co1 1.969(9) ?
C7 H7A 0.9300 ?
C8 C9 1.361(8) ?
C8 Co1 2.056(10) ?
C8 H8A 0.9300 ?
C9 C8' 1.411(10) ?
C9 C10 1.493(6) ?
C9 Co1 2.019(5) ?
C9 H9 0.9300 ?
C10 C6' 1.494(10) ?
C10 C11 1.499(7) yes
C10 H10 0.98(5) ?
C11 C12 1.178(7) yes
C12 C13 1.435(7) yes
C13 C14 1.371(8) ?
C13 C18 1.383(7) ?
C14 C15 1.371(8) ?
C14 H14 0.9300 ?
C15 C16 1.358(8) ?
C15 H15 0.9300 ?
C16 C17 1.366(9) ?
C16 H16 0.9300 ?
C17 C18 1.390(8) ?
C17 H17 0.9300 ?
C18 H18 0.9300 ?
C1' C2' 1.389(10) ?
C1' C5' 1.403(10) ?
C1' Co1 1.95(3) ?
C1' H1B 0.9300 ?
C2' C3' 1.399(10) ?
C2' Co1 2.06(3) ?
C2' H2B 0.9300 ?
C3' C4' 1.397(10) ?
C3' Co1 2.11(3) ?
C3' H3B 0.9300 ?
C4' C5' 1.419(10) ?
C4' Co1 2.11(2) ?
C4' H4B 0.9300 ?
C5' Co1 2.07(2) ?
C5' H5B 0.9300 ?
C6' C7' 1.393(10) ?
C6' Co1 2.18(3) ?
C6' H6B 0.9300 ?
C7' C8' 1.420(10) ?
C7' Co1 2.05(3) ?
C7' H7B 0.9300 ?
C8' Co1 1.77(3) ?
C8' H8B 0.9300 ?

loop_
_geom_torsion_atom_site_label_1
_geom_torsion_atom_site_label_2
_geom_torsion_atom_site_label_3
_geom_torsion_atom_site_label_4
_geom_torsion
_geom_torsion_publ_flag
C5 C1 C2 C3 -5.6(16) ?
Co1 C1 C2 C3 -62.4(10) ?
C5 C1 C2 Co1 56.8(9) ?
C1 C2 C3 C4 5.3(18) ?
Co1 C2 C3 C4 -60.6(11) ?
C1 C2 C3 Co1 66.0(10) ?
C2 C3 C4 C5 -2.9(16) ?
Co1 C3 C4 C5 -62.2(7) ?
C2 C3 C4 Co1 59.2(12) ?
C3 C4 C5 C1 -0.8(11) ?
Co1 C4 C5 C1 -59.6(6) ?
C3 C4 C5 Co1 58.8(7) ?
C2 C1 C5 C4 4.2(13) ?
Co1 C1 C5 C4 59.5(6) ?
C2 C1 C5 Co1 -55.3(10) ?
C10 C6 C7 C8 -21.6(10) yes
Co1 C6 C7 C8 63.7(6) ?
C10 C6 C7 Co1 -85.4(7) ?
C6 C7 C8 C9 -0.6(9) yes
Co1 C7 C8 C9 59.9(5) ?
C6 C7 C8 Co1 -60.5(6) ?
C7 C8 C9 C8' -2(3) ?
Co1 C8 C9 C8' 57(3) ?
C7 C8 C9 C10 23.6(9) yes
Co1 C8 C9 C10 81.8(5) ?
C7 C8 C9 Co1 -58.2(6) ?
C8 C9 C10 C6' -49.1(12) ?
C8' C9 C10 C6' -37.7(15) ?
Co1 C9 C10 C6' 21.2(11) ?
C8 C9 C10 C6 -32.7(8) yes
C8' C9 C10 C6 -21.3(12) ?
Co1 C9 C10 C6 37.6(6) ?
C8 C9 C10 C11 85.2(8) ?
C8' C9 C10 C11 96.6(12) ?
Co1 C9 C10 C11 155.5(5) ?
C7 C6 C10 C9 30.2(8) ?
Co1 C6 C10 C9 -39.1(6) ?
C7 C6 C10 C6' 170(4) ?
Co1 C6 C10 C6' 101(3) ?
C7 C6 C10 C11 -86.9(9) ?
Co1 C6 C10 C11 -156.2(5) ?
C18 C13 C14 C15 0.3(9) ?
C12 C13 C14 C15 -179.7(6) ?
C13 C14 C15 C16 -1.3(10) ?
C14 C15 C16 C17 0.5(10) ?
C15 C16 C17 C18 1.3(10) ?
C14 C13 C18 C17 1.4(9) ?
C12 C13 C18 C17 -178.6(6) ?
C16 C17 C18 C13 -2.2(10) ?
C5' C1' C2' C3' 15(4) ?
Co1 C1' C2' C3' -55(3) ?
C5' C1' C2' Co1 69.2(19) ?
C1' C2' C3' C4' -13(4) ?
Co1 C2' C3' C4' -64(2) ?
C1' C2' C3' Co1 51(3) ?
C2' C3' C4' C5' 5(4) ?
Co1 C3' C4' C5' -57.0(18) ?
C2' C3' C4' Co1 62(2) ?
C2' C1' C5' C4' -10(3) ?
Co1 C1' C5' C4' 58.7(17) ?
C2' C1' C5' Co1 -69(2) ?
C3' C4' C5' C1' 3(3) ?
Co1 C4' C5' C1' -54.7(18) ?
C3' C4' C5' Co1 58(2) ?
C9 C10 C6' C7' 45(2) ?
C6 C10 C6' C7' 3(2) ?
C11 C10 C6' C7' -88(2) ?
C9 C10 C6' Co1 -19.7(9) ?
C6 C10 C6' Co1 -62(3) ?
C11 C10 C6' Co1 -152.0(6) ?
C10 C6' C7' C8' -28(3) ?
Co1 C6' C7' C8' 51.8(18) ?
C10 C6' C7' Co1 -80.1(14) ?
C8 C9 C8' C7' 178(5) ?
C10 C9 C8' C7' 20(2) ?
Co1 C9 C8' C7' -70(2) ?
C8 C9 C8' Co1 -112(3) ?
C10 C9 C8' Co1 90.5(8) ?
C6' C7' C8' C9 5(3) ?
Co1 C7' C8' C9 69.5(19) ?
C6' C7' C8' Co1 -64(2) ?
C9 C8' Co1 C1' 75.3(18) ?
C7' C8' Co1 C1' -161.3(15) ?
C9 C8' Co1 C6 -92.2(11) ?
C7' C8' Co1 C6 31.2(11) ?
C9 C8' Co1 C7 -151(3) ?
C7' C8' Co1 C7 -27.4(16) ?
C9 C8' Co1 C3 -155.6(16) ?
C7' C8' Co1 C3 -32(3) ?
C7' C8' Co1 C9 123.4(18) ?
C9 C8' Co1 C2 -18(4) ?
C7' C8' Co1 C2 105(3) ?
C9 C8' Co1 C7' -123.4(18) ?
C9 C8' Co1 C8 66.9(14) ?
C7' C8' Co1 C8 -170(3) ?
C9 C8' Co1 C2' 14(4) ?
C7' C8' Co1 C2' 137(3) ?
C9 C8' Co1 C5' 128.2(13) ?
C7' C8' Co1 C5' -108.4(16) ?
C9 C8' Co1 C4 151.5(8) ?
C7' C8' Co1 C4 -85.1(16) ?
C2' C1' Co1 C8' -152.9(16) ?
C5' C1' Co1 C8' 98.6(14) ?
C2' C1' Co1 C6 -45(5) ?
C5' C1' Co1 C6 -153(4) ?
C2' C1' Co1 C7 174.9(16) ?
C5' C1' Co1 C7 66.5(18) ?
C2' C1' Co1 C3 48.1(18) ?
C5' C1' Co1 C3 -60.4(11) ?
C2' C1' Co1 C9 -107.5(17) ?
C5' C1' Co1 C9 144.0(11) ?
C2' C1' Co1 C2 2(2) ?
C5' C1' Co1 C2 -106.3(15) ?
C2' C1' Co1 C7' 140(4) ?
C5' C1' Co1 C7' 32(5) ?
C2' C1' Co1 C8 -150.1(16) ?
C5' C1' Co1 C8 101.5(12) ?
C5' C1' Co1 C2' -108(2) ?
C2' C1' Co1 C5' 108(2) ?
C2' C1' Co1 C4 93.7(18) ?
C5' C1' Co1 C4 -14.7(10) ?
C7 C6 Co1 C8' -31.5(7) ?
C10 C6 Co1 C8' 80.9(7) ?
C7 C6 Co1 C1' -148(4) ?
C10 C6 Co1 C1' -36(5) ?
C10 C6 Co1 C7 112.4(8) ?
C7 C6 Co1 C3 124.0(9) ?
C10 C6 Co1 C3 -123.6(9) ?
C7 C6 Co1 C9 -81.1(6) ?
C10 C6 Co1 C9 31.3(5) ?
C7 C6 Co1 C2 170.2(9) ?
C10 C6 Co1 C2 -77.4(10) ?
C7 C6 Co1 C7' 28.9(18) ?
C10 C6 Co1 C7' 141(2) ?
C7 C6 Co1 C8 -38.4(5) ?
C10 C6 Co1 C8 74.0(5) ?
C7 C6 Co1 C2' 174.2(14) ?
C10 C6 Co1 C2' -73.4(15) ?
C7 C6 Co1 C5' 65.8(13) ?
C10 C6 Co1 C5' 178.3(11) ?
C7 C6 Co1 C4 79.1(9) ?
C10 C6 Co1 C4 -168.5(7) ?
C8 C7 Co1 C8' -17(2) ?
C6 C7 Co1 C8' 99(2) ?
C8 C7 Co1 C1' 53.8(16) ?
C6 C7 Co1 C1' 170.3(15) ?
C8 C7 Co1 C6 -116.5(8) ?
C8 C7 Co1 C3 160.1(8) ?
C6 C7 Co1 C3 -83.4(9) ?
C8 C7 Co1 C9 -38.8(4) ?
C6 C7 Co1 C9 77.7(5) ?
C8 C7 Co1 C2 -145(2) ?
C6 C7 Co1 C2 -28(2) ?
C8 C7 Co1 C7' -146(2) ?
C6 C7 Co1 C7' -29.3(19) ?
C6 C7 Co1 C8 116.5(8) ?
C8 C7 Co1 C5' 96.9(10) ?
C6 C7 Co1 C5' -146.6(10) ?
C8 C7 Co1 C4 116.7(8) ?
C6 C7 Co1 C4 -126.8(8) ?
C2 C3 Co1 C8' 160(2) ?
C4 C3 Co1 C8' -75(2) ?
C2 C3 Co1 C1' -58.7(10) ?
C4 C3 Co1 C1' 66.2(9) ?
C2 C3 Co1 C6 110.0(11) ?
C4 C3 Co1 C6 -125.1(9) ?
C2 C3 Co1 C7 157.5(11) ?
C4 C3 Co1 C7 -77.5(10) ?
C2 C3 Co1 C9 27.4(19) ?
C4 C3 Co1 C9 152.3(11) ?
C4 C3 Co1 C2 124.9(13) ?
C2 C3 Co1 C7' 136.5(12) ?
C4 C3 Co1 C7' -98.5(11) ?
C2 C3 Co1 C8 -152(2) ?
C4 C3 Co1 C8 -27(3) ?
C2 C3 Co1 C2' -14.8(15) ?
C4 C3 Co1 C2' 110.1(12) ?
C2 C3 Co1 C5' -104.7(12) ?
C4 C3 Co1 C5' 20.2(8) ?
C2 C3 Co1 C4 -124.9(13) ?
C8 C9 Co1 C8' 27.0(12) ?
C10 C9 Co1 C8' -91.0(15) ?
C8 C9 Co1 C1' -103.4(11) ?
C8' C9 Co1 C1' -130.5(17) ?
C10 C9 Co1 C1' 138.5(9) ?
C8 C9 Co1 C6 86.7(6) ?
C8' C9 Co1 C6 59.7(13) ?
C10 C9 Co1 C6 -31.3(5) ?
C8 C9 Co1 C7 39.8(5) ?
C8' C9 Co1 C7 12.8(12) ?
C10 C9 Co1 C7 -78.2(6) ?
C8 C9 Co1 C3 -179.6(13) ?
C8' C9 Co1 C3 153.3(18) ?
C10 C9 Co1 C3 62.3(13) ?
C8 C9 Co1 C2 -159.6(9) ?
C8' C9 Co1 C2 173.3(16) ?
C10 C9 Co1 C2 82.3(7) ?
C8 C9 Co1 C7' 63.3(6) ?
C8' C9 Co1 C7' 36.3(12) ?
C10 C9 Co1 C7' -54.7(7) ?
C8' C9 Co1 C8 -27.0(12) ?
C10 C9 Co1 C8 -118.0(8) ?
C8 C9 Co1 C2' -147.7(11) ?
C8' C9 Co1 C2' -174.8(17) ?
C10 C9 Co1 C2' 94.2(9) ?
C8 C9 Co1 C5' -66.4(12) ?
C8' C9 Co1 C5' -93.4(18) ?
C10 C9 Co1 C5' 175.6(10) ?
C8 C9 Co1 C4 -51.6(11) ?
C8' C9 Co1 C4 -78.6(17) ?
C10 C9 Co1 C4 -169.6(8) ?
C1 C2 Co1 C8' 95(3) ?
C3 C2 Co1 C8' -154(3) ?
C1 C2 Co1 C1' -15.4(11) ?
C3 C2 Co1 C1' 95.7(13) ?
C1 C2 Co1 C6 155.9(7) ?
C3 C2 Co1 C6 -93.1(11) ?
C1 C2 Co1 C7 178.0(16) ?
C3 C2 Co1 C7 -71(2) ?
C1 C2 Co1 C3 -111.0(14) ?
C1 C2 Co1 C9 80.6(10) ?
C3 C2 Co1 C9 -168.4(9) ?
C1 C2 Co1 C7' 178.5(12) ?
C3 C2 Co1 C7' -70.5(17) ?
C1 C2 Co1 C8 52.0(17) ?
C3 C2 Co1 C8 163.0(10) ?
C1 C2 Co1 C2' -8(7) ?
C3 C2 Co1 C2' 103(8) ?
C1 C2 Co1 C5' -57.0(9) ?
C3 C2 Co1 C5' 54.0(9) ?
C1 C2 Co1 C4 -76.8(8) ?
C3 C2 Co1 C4 34.2(8) ?
C6' C7' Co1 C8' 114.9(19) ?
C6' C7' Co1 C1' -165(4) ?
C8' C7' Co1 C1' 80(5) ?
C6' C7' Co1 C6 17.1(12) ?
C8' C7' Co1 C6 -98(3) ?
C6' C7' Co1 C7 143(3) ?
C8' C7' Co1 C7 28.2(15) ?
C6' C7' Co1 C3 -79.3(14) ?
C8' C7' Co1 C3 165.7(12) ?
C6' C7' Co1 C9 78.5(11) ?
C8' C7' Co1 C9 -36.5(11) ?
C6' C7' Co1 C2 -37(2) ?
C8' C7' Co1 C2 -151.5(12) ?
C6' C7' Co1 C8 118.6(13) ?
C8' C7' Co1 C8 3.7(10) ?
C6' C7' Co1 C2' -39(3) ?
C8' C7' Co1 C2' -154(2) ?
C6' C7' Co1 C5' -139.4(12) ?
C8' C7' Co1 C5' 105.6(17) ?
C6' C7' Co1 C4 -123.8(11) ?
C8' C7' Co1 C4 121.3(13) ?
C9 C8 Co1 C8' -92.5(19) ?
C7 C8 Co1 C8' 23.0(19) ?
C9 C8 Co1 C1' 94.2(11) ?
C7 C8 Co1 C1' -150.3(11) ?
C9 C8 Co1 C6 -75.2(5) ?
C7 C8 Co1 C6 40.4(5) ?
C9 C8 Co1 C7 -115.5(7) ?
C9 C8 Co1 C3 179.5(18) ?
C7 C8 Co1 C3 -65(2) ?
C7 C8 Co1 C9 115.5(7) ?
C9 C8 Co1 C2 42.0(16) ?
C7 C8 Co1 C2 157.5(14) ?
C9 C8 Co1 C7' -100.6(8) ?
C7 C8 Co1 C7' 15.0(9) ?
C9 C8 Co1 C2' 58.5(18) ?
C7 C8 Co1 C2' 174.0(17) ?
C9 C8 Co1 C5' 139.6(10) ?
C7 C8 Co1 C5' -104.9(10) ?
C9 C8 Co1 C4 158.7(6) ?
C7 C8 Co1 C4 -85.8(8) ?
C1' C2' Co1 C8' 81(4) ?
C3' C2' Co1 C8' -150(3) ?
C3' C2' Co1 C1' 129(2) ?
C1' C2' Co1 C6 170.4(13) ?
C3' C2' Co1 C6 -60(2) ?
C1' C2' Co1 C3 -105.1(19) ?
C3' C2' Co1 C3 24.1(12) ?
C1' C2' Co1 C9 91.8(16) ?
C3' C2' Co1 C9 -139.0(15) ?
C1' C2' Co1 C2 -171(9) ?
C3' C2' Co1 C2 -42(7) ?
C1' C2' Co1 C7' -163(2) ?
C3' C2' Co1 C7' -34(3) ?
C1' C2' Co1 C8 55(2) ?
C3' C2' Co1 C8 -176.3(10) ?
C1' C2' Co1 C5' -43.6(12) ?
C3' C2' Co1 C5' 85.6(16) ?
C1' C2' Co1 C4 -63.9(14) ?
C3' C2' Co1 C4 65.3(14) ?
C1' C5' Co1 C8' -116.7(15) ?
C4' C5' Co1 C8' 121.9(13) ?
C4' C5' Co1 C1' -121.5(17) ?
C1' C5' Co1 C6 171.3(14) ?
C4' C5' Co1 C6 49.8(18) ?
C1' C5' Co1 C7 -144.3(13) ?
C4' C5' Co1 C7 94.2(12) ?
C1' C5' Co1 C3 94.3(14) ?
C4' C5' Co1 C3 -27.1(10) ?
C1' C5' Co1 C9 -59.0(15) ?
C4' C5' Co1 C9 179.5(8) ?
C1' C5' Co1 C2 52.3(13) ?
C4' C5' Co1 C2 -69.2(10) ?
C1' C5' Co1 C7' -170.9(15) ?
C4' C5' Co1 C7' 67.7(16) ?
C1' C5' Co1 C8 -99.0(14) ?
C4' C5' Co1 C8 139.6(10) ?
C1' C5' Co1 C2' 43.4(12) ?
C4' C5' Co1 C2' -78.1(13) ?
C1' C5' Co1 C4 139(3) ?
C4' C5' Co1 C4 17.3(18) ?
C3 C4 Co1 C8' 148.9(14) ?
C5 C4 Co1 C8' -97.1(13) ?
C3 C4 Co1 C1' -90.1(11) ?
C5 C4 Co1 C1' 23.9(9) ?
C3 C4 Co1 C6 80.9(11) ?
C5 C4 Co1 C6 -165.2(8) ?
C3 C4 Co1 C7 126.7(10) ?
C5 C4 Co1 C7 -119.3(8) ?
C5 C4 Co1 C3 114.0(10) ?
C3 C4 Co1 C9 -152.1(11) ?
C5 C4 Co1 C9 -38.1(12) ?
C3 C4 Co1 C2 -34.6(8) ?
C5 C4 Co1 C2 79.3(6) ?
C3 C4 Co1 C7' 100.9(12) ?
C5 C4 Co1 C7' -145.2(10) ?
C3 C4 Co1 C8 171.1(10) ?
C5 C4 Co1 C8 -75.0(8) ?
C3 C4 Co1 C2' -45.3(12) ?
C5 C4 Co1 C2' 68.6(9) ?
C3 C4 Co1 C5' -121(2) ?
C5 C4 Co1 C5' -7(2) ?
